data_1563802
loop_
_publ_author_name
'Fischer, Malte'
'Hering-Junghans, Christian'

_publ_section_title
;
 On 1,3-Phosphaazaallenes and their Diverse Reactivity
;
_journal_name_full 'Chemical Science'
_journal_paper_doi 10.1039/D1SC02947A
_journal_year 2021
_chemical_formula_moiety 'C19 H30 N P'
_chemical_formula_sum 'C19 H30 N P'
_chemical_formula_weight 303.41
_space_group_crystal_system orthorhombic
_space_group_IT_number 19
_space_group_name_Hall 'P 2ac 2ab'
_space_group_name_H-M_alt 'P 21 21 21'
_atom_sites_solution_hydrogens mixed
_audit_creation_method SHELXL-2014/7
_audit_update_record
;
2021-05-28 deposited with the CCDC.	2021-06-30 downloaded from the CCDC.
;
_cell_angle_alpha 90
_cell_angle_beta 90
_cell_angle_gamma 90
_cell_formula_units_Z 4
_cell_length_a 6.0042(3)
_cell_length_b 15.3676(6)
_cell_length_c 19.9448(8)
_cell_measurement_reflns_used 9913
_cell_measurement_temperature 150(2)
_cell_measurement_theta_max 66.37
_cell_measurement_theta_min 3.63
_cell_volume 1840.31(14)
_computing_cell_refinement 'SAINT (Bruker, 2013)'
_computing_data_collection 'APEX2 (Bruker, 2014)'
_computing_data_reduction SAINT
_computing_molecular_graphics 'ORTEP-3v2.01 (Farrugia, 1997)'
_computing_publication_material 'SHELXL-2014/7 (Sheldrick, 2014)'
_computing_structure_refinement 'SHELXL-2014/7 (Sheldrick, 2014)'
_computing_structure_solution 'SHELXT (Sheldrick, 2015)'
_diffrn_ambient_temperature 150(2)
_diffrn_measured_fraction_theta_full 0.998
_diffrn_measured_fraction_theta_max 0.998
_diffrn_measurement_device_type 'Bruker APEX-II CCD'
_diffrn_measurement_method '\f and \w scans'
_diffrn_radiation_monochromator multilayer
_diffrn_radiation_source microfocus
_diffrn_radiation_type CuK\a
_diffrn_radiation_wavelength 1.54178
_diffrn_reflns_av_R_equivalents 0.0266
_diffrn_reflns_av_unetI/netI 0.0227
_diffrn_reflns_Laue_measured_fraction_full 0.998
_diffrn_reflns_Laue_measured_fraction_max 0.998
_diffrn_reflns_limit_h_max 5
_diffrn_reflns_limit_h_min -7
_diffrn_reflns_limit_k_max 17
_diffrn_reflns_limit_k_min -18
_diffrn_reflns_limit_l_max 23
_diffrn_reflns_limit_l_min -23
_diffrn_reflns_number 13962
_diffrn_reflns_point_group_measured_fraction_full 0.999
_diffrn_reflns_point_group_measured_fraction_max 0.999
_diffrn_reflns_theta_full 64.991
_diffrn_reflns_theta_max 64.991
_diffrn_reflns_theta_min 5.287
_exptl_absorpt_coefficient_mu 1.256
_exptl_absorpt_correction_T_max 0.917
_exptl_absorpt_correction_T_min 0.720
_exptl_absorpt_correction_type multi-scan
_exptl_absorpt_process_details 'SADABS 2014/5'
_exptl_crystal_colour colourless
_exptl_crystal_density_diffrn 1.095
_exptl_crystal_description needle
_exptl_crystal_F_000 664
_exptl_crystal_size_max 0.280
_exptl_crystal_size_mid 0.080
_exptl_crystal_size_min 0.070
_refine_diff_density_max 0.459
_refine_diff_density_min -0.621
_refine_diff_density_rms 0.042
_refine_ls_abs_structure_details
;
 Refined as an inversion twin.
;
_refine_ls_abs_structure_Flack 0.44(3)
_refine_ls_extinction_method none
_refine_ls_goodness_of_fit_ref 1.109
_refine_ls_hydrogen_treatment constr
_refine_ls_matrix_type full
_refine_ls_number_parameters 200
_refine_ls_number_reflns 3113
_refine_ls_number_restraints 0
_refine_ls_restrained_S_all 1.109
_refine_ls_R_factor_all 0.0365
_refine_ls_R_factor_gt 0.0359
_refine_ls_shift/su_max 0.000
_refine_ls_shift/su_mean 0.000
_refine_ls_structure_factor_coef Fsqd
_refine_ls_weighting_details 'w=1/[\s^2^(Fo^2^)+(0.0444P)^2^+0.7404P] where P=(Fo^2^+2Fc^2^)/3'
_refine_ls_weighting_scheme calc
_refine_ls_wR_factor_gt 0.0950
_refine_ls_wR_factor_ref 0.0962
_reflns_Friedel_coverage 0.708
_reflns_Friedel_fraction_full 1.000
_reflns_Friedel_fraction_max 1.000
_reflns_number_gt 3073
_reflns_number_total 3113
_reflns_threshold_expression 'I > 2\s(I)'
_cod_data_source_file d1sc02947a2.cif
_cod_data_source_block ax1978_MesStarPHCN_cmpd_4a
_cod_database_code 1563802
_shelx_shelxl_version_number 2014/7
_shelx_space_group_comment
;
The symmetry employed for this shelxl refinement is uniquely defined
by the following loop, which should always be used as a source of
symmetry information in preference to the above space-group names.
They are only intended as comments.
;
_shelx_estimated_absorpt_t_min 0.720
_shelx_estimated_absorpt_t_max 0.917

loop_
_space_group_symop_operation_xyz
'x, y, z'
'-x+1/2, -y, z+1/2'
'-x, y+1/2, -z+1/2'
'x+1/2, -y+1/2, -z'

loop_
_atom_site_label
_atom_site_type_symbol
_atom_site_fract_x
_atom_site_fract_y
_atom_site_fract_z
_atom_site_U_iso_or_equiv
_atom_site_adp_type
_atom_site_occupancy
_atom_site_site_symmetry_order
_atom_site_calc_flag
_atom_site_refinement_flags_posn
_atom_site_refinement_flags_adp
_atom_site_refinement_flags_occupancy
_atom_site_disorder_assembly
_atom_site_disorder_group
C1 C 0.4444(4) 0.43552(15) 0.65478(12) 0.0229(5) Uani 1 1 d . . . . .
C2 C 0.4157(4) 0.46076(16) 0.58702(12) 0.0226(5) Uani 1 1 d . . . . .
C3 C 0.2909(4) 0.53573(16) 0.57429(12) 0.0221(5) Uani 1 1 d . . . . .
H3 H 0.2677 0.5526 0.5290 0.027 Uiso 1 1 calc R U . . .
C4 C 0.1997(4) 0.58638(15) 0.62453(12) 0.0214(5) Uani 1 1 d . . . . .
C5 C 0.2584(4) 0.56687(15) 0.69023(12) 0.0223(5) Uani 1 1 d . . . . .
H5 H 0.2115 0.6049 0.7250 0.027 Uiso 1 1 calc R U . . .
C6 C 0.3832(4) 0.49369(16) 0.70711(12) 0.0226(5) Uani 1 1 d . . . . .
C7 C 0.5215(4) 0.41382(16) 0.52578(12) 0.0273(5) Uani 1 1 d . . . . .
C8 C 0.7722(5) 0.39900(19) 0.53783(14) 0.0327(6) Uani 1 1 d . . . . .
H8A H 0.8395 0.3737 0.4975 0.049 Uiso 1 1 calc R U . . .
H8B H 0.7924 0.3591 0.5757 0.049 Uiso 1 1 calc R U . . .
H8C H 0.8441 0.4547 0.5479 0.049 Uiso 1 1 calc R U . . .
C9 C 0.4004(5) 0.3281(2) 0.50846(15) 0.0355(6) Uani 1 1 d . . . . .
H9A H 0.2411 0.3395 0.5025 0.053 Uiso 1 1 calc R U . . .
H9B H 0.4214 0.2862 0.5450 0.053 Uiso 1 1 calc R U . . .
H9C H 0.4619 0.3041 0.4669 0.053 Uiso 1 1 calc R U . . .
C10 C 0.5084(6) 0.46995(19) 0.46226(13) 0.0389(6) Uani 1 1 d . . . . .
H10A H 0.5727 0.5274 0.4713 0.058 Uiso 1 1 calc R U . . .
H10B H 0.3523 0.4766 0.4488 0.058 Uiso 1 1 calc R U . . .
H10C H 0.5918 0.4417 0.4260 0.058 Uiso 1 1 calc R U . . .
C11 C 0.0491(4) 0.66474(16) 0.60973(12) 0.0250(5) Uani 1 1 d . . . . .
C12 C -0.0104(5) 0.67148(18) 0.53541(14) 0.0361(6) Uani 1 1 d . . . . .
H12A H 0.1264 0.6765 0.5089 0.054 Uiso 1 1 calc R U . . .
H12B H -0.1034 0.7230 0.5280 0.054 Uiso 1 1 calc R U . . .
H12C H -0.0922 0.6193 0.5217 0.054 Uiso 1 1 calc R U . . .
C13 C 0.1685(5) 0.74896(17) 0.63071(15) 0.0341(6) Uani 1 1 d . . . . .
H13A H 0.2010 0.7470 0.6788 0.051 Uiso 1 1 calc R U . . .
H13B H 0.0725 0.7990 0.6211 0.051 Uiso 1 1 calc R U . . .
H13C H 0.3080 0.7546 0.6056 0.051 Uiso 1 1 calc R U . . .
C14 C -0.1688(5) 0.65596(19) 0.64945(16) 0.0353(6) Uani 1 1 d . . . . .
H14A H -0.2432 0.6015 0.6370 0.053 Uiso 1 1 calc R U . . .
H14B H -0.2665 0.7052 0.6391 0.053 Uiso 1 1 calc R U . . .
H14C H -0.1357 0.6555 0.6976 0.053 Uiso 1 1 calc R U . . .
C15 C 0.4587(4) 0.48359(17) 0.78144(12) 0.0269(6) Uani 1 1 d . . . . .
C16 C 0.7112(5) 0.46692(19) 0.78486(14) 0.0326(6) Uani 1 1 d . . . . .
H16A H 0.7565 0.4599 0.8318 0.049 Uiso 1 1 calc R U . . .
H16B H 0.7908 0.5164 0.7651 0.049 Uiso 1 1 calc R U . . .
H16C H 0.7472 0.4138 0.7599 0.049 Uiso 1 1 calc R U . . .
C17 C 0.3280(5) 0.41257(18) 0.81867(14) 0.0331(6) Uani 1 1 d . . . . .
H17A H 0.3578 0.3560 0.7979 0.050 Uiso 1 1 calc R U . . .
H17B H 0.1683 0.4253 0.8161 0.050 Uiso 1 1 calc R U . . .
H17C H 0.3745 0.4112 0.8658 0.050 Uiso 1 1 calc R U . . .
C18 C 0.4216(5) 0.56885(19) 0.82069(13) 0.0356(6) Uani 1 1 d . . . . .
H18A H 0.4836 0.5629 0.8659 0.053 Uiso 1 1 calc R U . . .
H18B H 0.2616 0.5809 0.8237 0.053 Uiso 1 1 calc R U . . .
H18C H 0.4960 0.6169 0.7974 0.053 Uiso 1 1 calc R U . . .
C19 C 0.2410(5) 0.27789(17) 0.67402(15) 0.0345(6) Uani 1 1 d . . . . .
N1 N 0.0685(5) 0.24655(19) 0.67432(17) 0.0541(8) Uani 1 1 d . . . . .
P1 P 0.51726(13) 0.32255(5) 0.67765(5) 0.0443(2) Uani 1 1 d . . . . .
H2 H 0.5919 0.3274 0.7392 0.050 Uiso 1 1 d . . . . .

loop_
_atom_site_aniso_label
_atom_site_aniso_U_11
_atom_site_aniso_U_22
_atom_site_aniso_U_33
_atom_site_aniso_U_23
_atom_site_aniso_U_13
_atom_site_aniso_U_12
C1 0.0180(12) 0.0194(11) 0.0313(12) 0.0011(9) -0.0013(9) 0.0007(9)
C2 0.0180(12) 0.0221(12) 0.0276(12) -0.0027(9) -0.0011(9) -0.0020(10)
C3 0.0220(12) 0.0216(11) 0.0227(11) 0.0004(9) -0.0026(9) -0.0008(10)
C4 0.0182(11) 0.0173(11) 0.0288(12) 0.0014(9) -0.0011(10) -0.0012(9)
C5 0.0200(11) 0.0203(11) 0.0266(11) -0.0008(9) 0.0009(9) -0.0004(10)
C6 0.0175(12) 0.0233(12) 0.0270(12) 0.0031(10) -0.0002(10) -0.0032(10)
C7 0.0237(13) 0.0268(13) 0.0313(12) -0.0056(10) 0.0010(11) 0.0005(11)
C8 0.0234(14) 0.0338(14) 0.0408(14) -0.0072(12) 0.0045(12) 0.0001(12)
C9 0.0297(14) 0.0354(15) 0.0413(15) -0.0159(13) 0.0019(12) -0.0006(12)
C10 0.0450(16) 0.0442(15) 0.0274(12) -0.0056(11) 0.0056(13) 0.0072(16)
C11 0.0258(13) 0.0180(11) 0.0312(12) 0.0013(9) -0.0021(10) 0.0027(10)
C12 0.0385(15) 0.0293(13) 0.0403(14) 0.0040(11) -0.0096(13) 0.0067(14)
C13 0.0389(16) 0.0201(12) 0.0432(15) 0.0003(11) -0.0041(13) 0.0015(12)
C14 0.0245(13) 0.0320(14) 0.0493(16) 0.0038(12) 0.0020(12) 0.0078(11)
C15 0.0266(14) 0.0281(13) 0.0261(12) 0.0044(10) -0.0019(10) 0.0001(11)
C16 0.0282(14) 0.0382(14) 0.0314(13) 0.0040(11) -0.0064(11) -0.0026(12)
C17 0.0320(14) 0.0368(14) 0.0306(12) 0.0087(12) 0.0021(11) -0.0003(12)
C18 0.0460(16) 0.0355(14) 0.0253(12) -0.0001(11) -0.0046(12) 0.0021(13)
C19 0.0370(16) 0.0254(13) 0.0412(14) 0.0052(11) -0.0004(13) 0.0009(13)
N1 0.0420(17) 0.0468(16) 0.074(2) 0.0105(14) -0.0065(14) -0.0118(13)
P1 0.0268(4) 0.0217(3) 0.0844(6) 0.0112(3) -0.0050(4) 0.0032(3)

loop_
_atom_type_symbol
_atom_type_description
_atom_type_scat_dispersion_real
_atom_type_scat_dispersion_imag
_atom_type_scat_source
C C 0.0181 0.0091 'International Tables Vol C Tables 4.2.6.8 and 6.1.1.4'
H H 0.0000 0.0000 'International Tables Vol C Tables 4.2.6.8 and 6.1.1.4'
N N 0.0311 0.0180 'International Tables Vol C Tables 4.2.6.8 and 6.1.1.4'
P P 0.2955 0.4335 'International Tables Vol C Tables 4.2.6.8 and 6.1.1.4'

loop_
_geom_angle_atom_site_label_1
_geom_angle_atom_site_label_2
_geom_angle_atom_site_label_3
_geom_angle
_geom_angle_site_symmetry_1
_geom_angle_site_symmetry_3
_geom_angle_publ_flag
C2 C1 C6 119.8(2) . . ?
C2 C1 P1 121.44(18) . . ?
C6 C1 P1 118.07(18) . . ?
C3 C2 C1 117.7(2) . . ?
C3 C2 C7 117.3(2) . . ?
C1 C2 C7 124.9(2) . . ?
C4 C3 C2 123.0(2) . . ?
C4 C3 H3 118.5 . . ?
C2 C3 H3 118.5 . . ?
C3 C4 C5 117.5(2) . . ?
C3 C4 C11 122.4(2) . . ?
C5 C4 C11 120.0(2) . . ?
C4 C5 C6 122.6(2) . . ?
C4 C5 H5 118.7 . . ?
C6 C5 H5 118.7 . . ?
C5 C6 C1 118.0(2) . . ?
C5 C6 C15 117.8(2) . . ?
C1 C6 C15 124.1(2) . . ?
C10 C7 C8 105.2(2) . . ?
C10 C7 C9 105.7(2) . . ?
C8 C7 C9 111.6(2) . . ?
C10 C7 C2 111.5(2) . . ?
C8 C7 C2 110.2(2) . . ?
C9 C7 C2 112.3(2) . . ?
C7 C8 H8A 109.5 . . ?
C7 C8 H8B 109.5 . . ?
H8A C8 H8B 109.5 . . ?
C7 C8 H8C 109.5 . . ?
H8A C8 H8C 109.5 . . ?
H8B C8 H8C 109.5 . . ?
C7 C9 H9A 109.5 . . ?
C7 C9 H9B 109.5 . . ?
H9A C9 H9B 109.5 . . ?
C7 C9 H9C 109.5 . . ?
H9A C9 H9C 109.5 . . ?
H9B C9 H9C 109.5 . . ?
C7 C10 H10A 109.5 . . ?
C7 C10 H10B 109.5 . . ?
H10A C10 H10B 109.5 . . ?
C7 C10 H10C 109.5 . . ?
H10A C10 H10C 109.5 . . ?
H10B C10 H10C 109.5 . . ?
C12 C11 C4 112.2(2) . . ?
C12 C11 C14 107.9(2) . . ?
C4 C11 C14 109.5(2) . . ?
C12 C11 C13 108.4(2) . . ?
C4 C11 C13 109.5(2) . . ?
C14 C11 C13 109.3(2) . . ?
C11 C12 H12A 109.5 . . ?
C11 C12 H12B 109.5 . . ?
H12A C12 H12B 109.5 . . ?
C11 C12 H12C 109.5 . . ?
H12A C12 H12C 109.5 . . ?
H12B C12 H12C 109.5 . . ?
C11 C13 H13A 109.5 . . ?
C11 C13 H13B 109.5 . . ?
H13A C13 H13B 109.5 . . ?
C11 C13 H13C 109.5 . . ?
H13A C13 H13C 109.5 . . ?
H13B C13 H13C 109.5 . . ?
C11 C14 H14A 109.5 . . ?
C11 C14 H14B 109.5 . . ?
H14A C14 H14B 109.5 . . ?
C11 C14 H14C 109.5 . . ?
H14A C14 H14C 109.5 . . ?
H14B C14 H14C 109.5 . . ?
C17 C15 C16 111.3(2) . . ?
C17 C15 C18 106.5(2) . . ?
C16 C15 C18 105.1(2) . . ?
C17 C15 C6 112.5(2) . . ?
C16 C15 C6 110.2(2) . . ?
C18 C15 C6 110.9(2) . . ?
C15 C16 H16A 109.5 . . ?
C15 C16 H16B 109.5 . . ?
H16A C16 H16B 109.5 . . ?
C15 C16 H16C 109.5 . . ?
H16A C16 H16C 109.5 . . ?
H16B C16 H16C 109.5 . . ?
C15 C17 H17A 109.5 . . ?
C15 C17 H17B 109.5 . . ?
H17A C17 H17B 109.5 . . ?
C15 C17 H17C 109.5 . . ?
H17A C17 H17C 109.5 . . ?
H17B C17 H17C 109.5 . . ?
C15 C18 H18A 109.5 . . ?
C15 C18 H18B 109.5 . . ?
H18A C18 H18B 109.5 . . ?
C15 C18 H18C 109.5 . . ?
H18A C18 H18C 109.5 . . ?
H18B C18 H18C 109.5 . . ?
N1 C19 P1 176.4(3) . . ?
C19 P1 C1 97.49(11) . . ?
C19 P1 H2 112.1 . . ?
C1 P1 H2 105.0 . . ?

loop_
_geom_bond_atom_site_label_1
_geom_bond_atom_site_label_2
_geom_bond_distance
_geom_bond_site_symmetry_2
_geom_bond_publ_flag
C1 C2 1.417(3) . ?
C1 C6 1.422(3) . ?
C1 P1 1.848(2) . ?
C2 C3 1.397(4) . ?
C2 C7 1.554(3) . ?
C3 C4 1.382(4) . ?
C3 H3 0.9500 . ?
C4 C5 1.390(3) . ?
C4 C11 1.535(3) . ?
C5 C6 1.393(3) . ?
C5 H5 0.9500 . ?
C6 C15 1.558(3) . ?
C7 C10 1.535(4) . ?
C7 C8 1.541(4) . ?
C7 C9 1.544(4) . ?
C8 H8A 0.9800 . ?
C8 H8B 0.9800 . ?
C8 H8C 0.9800 . ?
C9 H9A 0.9800 . ?
C9 H9B 0.9800 . ?
C9 H9C 0.9800 . ?
C10 H10A 0.9800 . ?
C10 H10B 0.9800 . ?
C10 H10C 0.9800 . ?
C11 C12 1.528(4) . ?
C11 C14 1.535(4) . ?
C11 C13 1.538(4) . ?
C12 H12A 0.9800 . ?
C12 H12B 0.9800 . ?
C12 H12C 0.9800 . ?
C13 H13A 0.9800 . ?
C13 H13B 0.9800 . ?
C13 H13C 0.9800 . ?
C14 H14A 0.9800 . ?
C14 H14B 0.9800 . ?
C14 H14C 0.9800 . ?
C15 C17 1.536(4) . ?
C15 C16 1.539(4) . ?
C15 C18 1.543(4) . ?
C16 H16A 0.9800 . ?
C16 H16B 0.9800 . ?
C16 H16C 0.9800 . ?
C17 H17A 0.9800 . ?
C17 H17B 0.9800 . ?
C17 H17C 0.9800 . ?
C18 H18A 0.9800 . ?
C18 H18B 0.9800 . ?
C18 H18C 0.9800 . ?
C19 N1 1.143(4) . ?
C19 P1 1.796(3) . ?
P1 H2 1.3097 . ?

loop_
_geom_torsion_atom_site_label_1
_geom_torsion_atom_site_label_2
_geom_torsion_atom_site_label_3
_geom_torsion_atom_site_label_4
_geom_torsion
_geom_torsion_site_symmetry_1
_geom_torsion_site_symmetry_2
_geom_torsion_site_symmetry_3
_geom_torsion_site_symmetry_4
_geom_torsion_publ_flag
C6 C1 C2 C3 -11.4(3) . . . . ?
P1 C1 C2 C3 158.75(19) . . . . ?
C6 C1 C2 C7 165.7(2) . . . . ?
P1 C1 C2 C7 -24.2(3) . . . . ?
C1 C2 C3 C4 1.4(4) . . . . ?
C7 C2 C3 C4 -175.9(2) . . . . ?
C2 C3 C4 C5 7.8(4) . . . . ?
C2 C3 C4 C11 -175.5(2) . . . . ?
C3 C4 C5 C6 -7.2(3) . . . . ?
C11 C4 C5 C6 176.0(2) . . . . ?
C4 C5 C6 C1 -2.5(3) . . . . ?
C4 C5 C6 C15 174.0(2) . . . . ?
C2 C1 C6 C5 11.9(3) . . . . ?
P1 C1 C6 C5 -158.52(18) . . . . ?
C2 C1 C6 C15 -164.3(2) . . . . ?
P1 C1 C6 C15 25.2(3) . . . . ?
C3 C2 C7 C10 11.7(3) . . . . ?
C1 C2 C7 C10 -165.3(2) . . . . ?
C3 C2 C7 C8 128.2(2) . . . . ?
C1 C2 C7 C8 -48.9(3) . . . . ?
C3 C2 C7 C9 -106.7(3) . . . . ?
C1 C2 C7 C9 76.3(3) . . . . ?
C3 C4 C11 C12 7.6(3) . . . . ?
C5 C4 C11 C12 -175.8(2) . . . . ?
C3 C4 C11 C14 127.4(3) . . . . ?
C5 C4 C11 C14 -56.0(3) . . . . ?
C3 C4 C11 C13 -112.8(3) . . . . ?
C5 C4 C11 C13 63.9(3) . . . . ?
C5 C6 C15 C17 106.9(3) . . . . ?
C1 C6 C15 C17 -76.9(3) . . . . ?
C5 C6 C15 C16 -128.3(2) . . . . ?
C1 C6 C15 C16 48.0(3) . . . . ?
C5 C6 C15 C18 -12.3(3) . . . . ?
C1 C6 C15 C18 164.0(2) . . . . ?
C2 C1 P1 C19 -82.2(2) . . . . ?
C6 C1 P1 C19 88.0(2) . . . . ?
